data_7709386
loop_
_publ_author_name
'H\"ammer, Matthias'
'Pielnhofer, Florian'
'Janka, Oliver'
'Takahashi, Hirotaka'
'Gross, Peter'
'P\"ottgen, Rainer'
'H\"oppe, Henning A'

_publ_section_title
;
 Polymorphism and optical, magnetic and thermal properties of the either
 phyllo- or inosilicate-analogous borosulfate
 Cu[B<sub>2</sub>(SO<sub>4</sub>)<sub>4</sub>].
;
_journal_issue 8
_journal_name_full 'Dalton transactions (Cambridge, England : 2003)'
_journal_page_first 3104
_journal_page_last 3115
_journal_paper_doi 10.1039/d1dt04090a
_journal_volume 51
_journal_year 2022
_chemical_formula_moiety 'Cu H2 O8 S2'
_chemical_formula_sum 'Cu H2 O8 S2'
_chemical_formula_weight 257.68
_chemical_name_common 'Copper(II) Hydrogen Sulfate'
_space_group_crystal_system monoclinic
_space_group_IT_number 14
_space_group_name_Hall '-P 2yn'
_space_group_name_H-M_alt 'P 1 21/n 1'
_atom_sites_solution_hydrogens difmap
_audit_creation_method SHELXL-2014/7
_cell_angle_alpha 90
_cell_angle_beta 100.0630(10)
_cell_angle_gamma 90
_cell_formula_units_Z 2
_cell_length_a 4.7530(2)
_cell_length_b 8.5325(4)
_cell_length_c 7.3719(3)
_cell_measurement_reflns_used 1063
_cell_measurement_temperature 293(2)
_cell_measurement_theta_max 32.484
_cell_measurement_theta_min 3.685
_cell_volume 294.37(2)
_computing_structure_refinement 'SHELXL-2014/7 (Sheldrick, 2014)'
_diffrn_ambient_temperature 293(2)
_diffrn_measured_fraction_theta_full 1.000
_diffrn_measured_fraction_theta_max 1.000
_diffrn_measurement_device_type 'D8 Venture Bruker'
_diffrn_measurement_method 'generic phi and omega scans'
_diffrn_radiation_type MoK\a
_diffrn_radiation_wavelength 0.71073
_diffrn_reflns_av_R_equivalents 0.0323
_diffrn_reflns_av_unetI/netI 0.0140
_diffrn_reflns_Laue_measured_fraction_full 1.000
_diffrn_reflns_Laue_measured_fraction_max 1.000
_diffrn_reflns_limit_h_max 7
_diffrn_reflns_limit_h_min -7
_diffrn_reflns_limit_k_max 12
_diffrn_reflns_limit_k_min -12
_diffrn_reflns_limit_l_max 11
_diffrn_reflns_limit_l_min -11
_diffrn_reflns_number 9734
_diffrn_reflns_point_group_measured_fraction_full 1.000
_diffrn_reflns_point_group_measured_fraction_max 1.000
_diffrn_reflns_theta_full 25.242
_diffrn_reflns_theta_max 32.484
_diffrn_reflns_theta_min 3.685
_exptl_absorpt_coefficient_mu 4.420
_exptl_absorpt_correction_type multi-scan
_exptl_absorpt_process_details
; 
 multi-scan absorption correction using SADABS 
(G. M. Sheldrick, (1996). SADABS. Program for Empirical 
Absorption Correction. University of G\"ottingen, Germany.)
;
_exptl_crystal_colour colourless
_exptl_crystal_density_diffrn 2.907
_exptl_crystal_description block
_exptl_crystal_F_000 254
_exptl_crystal_size_max 0.3
_exptl_crystal_size_mid 0.2
_exptl_crystal_size_min 0.2
_exptl_transmission_factor_max 0.7490
_exptl_transmission_factor_min 0.6892
_refine_diff_density_max 0.449
_refine_diff_density_min -0.641
_refine_diff_density_rms 0.103
_refine_ls_extinction_method none
_refine_ls_goodness_of_fit_ref 1.172
_refine_ls_hydrogen_treatment refxyz
_refine_ls_matrix_type full
_refine_ls_number_parameters 55
_refine_ls_number_reflns 1063
_refine_ls_number_restraints 1
_refine_ls_restrained_S_all 1.175
_refine_ls_R_factor_all 0.0195
_refine_ls_R_factor_gt 0.0180
_refine_ls_shift/su_max 0.000
_refine_ls_shift/su_mean 0.000
_refine_ls_structure_factor_coef Fsqd
_refine_ls_weighting_details 'w=1/[\s^2^(Fo^2^)+(0.0243P)^2^+0.2498P] where P=(Fo^2^+2Fc^2^)/3'
_refine_ls_weighting_scheme calc
_refine_ls_wR_factor_gt 0.0511
_refine_ls_wR_factor_ref 0.0515
_reflns_Friedel_coverage 0.000
_reflns_number_gt 1009
_reflns_number_total 1063
_reflns_threshold_expression 'I > 2\s(I)'
_cod_data_source_file d1dt04090a7.cif
_cod_data_source_block mo_HT43_0m
_cod_depositor_comments 'Adding full bibliography for 7709384--7709391.cif.'
_cod_original_sg_symbol_H-M 'P 21/n'
_cod_database_code 7709386
_shelx_shelxl_version_number 2014/7
_shelx_space_group_comment
;
The symmetry employed for this shelxl refinement is uniquely defined
by the following loop, which should always be used as a source of
symmetry information in preference to the above space-group names.
They are only intended as comments.
;

loop_
_space_group_symop_operation_xyz
'x, y, z'
'-x+1/2, y+1/2, -z+1/2'
'-x, -y, -z'
'x-1/2, -y-1/2, z-1/2'

loop_
_atom_site_label
_atom_site_type_symbol
_atom_site_fract_x
_atom_site_fract_y
_atom_site_fract_z
_atom_site_U_iso_or_equiv
_atom_site_adp_type
_atom_site_occupancy
_atom_site_site_symmetry_order
_atom_site_calc_flag
_atom_site_refinement_flags_posn
_atom_site_refinement_flags_adp
_atom_site_refinement_flags_occupancy
_atom_site_disorder_assembly
_atom_site_disorder_group
Cu1 Cu 1.0000 0.5000 0.5000 0.00780(7) Uani 1 2 d S . P . .
S1 S 0.44306(7) 0.33175(4) 0.28612(4) 0.00679(8) Uani 1 1 d . . . . .
O1 O 0.4135(2) 0.16844(12) 0.23302(15) 0.0125(2) Uani 1 1 d . . . . .
O2 O 0.7407(2) 0.38159(14) 0.31308(16) 0.0147(2) Uani 1 1 d . . . . .
O3 O 0.3122(2) 0.36582(12) 0.44697(14) 0.00999(18) Uani 1 1 d . . . . .
O4 O 0.2809(3) 0.42088(14) 0.11773(15) 0.0160(2) Uani 1 1 d D . . . .
H1 H 0.226(6) 0.5200(17) 0.164(3) 0.019 Uiso 1 1 d D U . . .

loop_
_atom_site_aniso_label
_atom_site_aniso_U_11
_atom_site_aniso_U_22
_atom_site_aniso_U_33
_atom_site_aniso_U_23
_atom_site_aniso_U_13
_atom_site_aniso_U_12
Cu1 0.00563(11) 0.00813(11) 0.00989(12) -0.00306(7) 0.00204(8) -0.00054(7)
S1 0.00623(14) 0.00620(14) 0.00794(14) -0.00200(10) 0.00122(10) -0.00043(10)
O1 0.0167(5) 0.0067(4) 0.0147(5) -0.0042(4) 0.0047(4) -0.0019(4)
O2 0.0083(4) 0.0209(5) 0.0158(5) -0.0092(4) 0.0048(4) -0.0066(4)
O3 0.0094(4) 0.0114(4) 0.0100(4) -0.0015(3) 0.0038(3) 0.0021(3)
O4 0.0210(5) 0.0158(5) 0.0105(4) 0.0026(4) 0.0007(4) 0.0064(4)

loop_
_atom_type_symbol
_atom_type_description
_atom_type_scat_dispersion_real
_atom_type_scat_dispersion_imag
_atom_type_scat_source
O O 0.0106 0.0060 'International Tables Vol C Tables 4.2.6.8 and 6.1.1.4'
S S 0.1246 0.1234 'International Tables Vol C Tables 4.2.6.8 and 6.1.1.4'
Cu Cu 0.3201 1.2651 'International Tables Vol C Tables 4.2.6.8 and 6.1.1.4'
H H 0.0000 0.0000 'International Tables Vol C Tables 4.2.6.8 and 6.1.1.4'

loop_
_geom_angle_atom_site_label_1
_geom_angle_atom_site_label_2
_geom_angle_atom_site_label_3
_geom_angle
_geom_angle_site_symmetry_1
_geom_angle_site_symmetry_3
_geom_angle_publ_flag
O2 Cu1 O2 180.0 3_766 . ?
O2 Cu1 O3 87.93(5) 3_766 3_666 ?
O2 Cu1 O3 92.07(5) . 3_666 ?
O2 Cu1 O3 92.07(5) 3_766 1_655 ?
O2 Cu1 O3 87.93(5) . 1_655 ?
O3 Cu1 O3 180.0 3_666 1_655 ?
O2 Cu1 O1 88.27(5) 3_766 4_666 ?
O2 Cu1 O1 91.72(5) . 4_666 ?
O3 Cu1 O1 88.63(4) 3_666 4_666 ?
O3 Cu1 O1 91.37(4) 1_655 4_666 ?
O2 Cu1 O1 91.73(5) 3_766 2_655 ?
O2 Cu1 O1 88.28(5) . 2_655 ?
O3 Cu1 O1 91.37(4) 3_666 2_655 ?
O3 Cu1 O1 88.63(4) 1_655 2_655 ?
O1 Cu1 O1 180.0 4_666 2_655 ?
O1 S1 O2 111.33(7) . . ?
O1 S1 O3 112.09(6) . . ?
O2 S1 O3 111.84(6) . . ?
O1 S1 O4 104.23(7) . . ?
O2 S1 O4 107.62(7) . . ?
O3 S1 O4 109.35(6) . . ?
S1 O1 Cu1 140.51(7) . 2_645 ?
S1 O2 Cu1 136.24(7) . . ?
S1 O3 Cu1 136.05(7) . 1_455 ?
S1 O4 H1 106.1(15) . . ?

loop_
_geom_bond_atom_site_label_1
_geom_bond_atom_site_label_2
_geom_bond_distance
_geom_bond_site_symmetry_2
_geom_bond_publ_flag
Cu1 O2 1.9609(11) 3_766 ?
Cu1 O2 1.9609(11) . ?
Cu1 O3 1.9669(10) 3_666 ?
Cu1 O3 1.9669(10) 1_655 ?
Cu1 O1 2.3307(10) 4_666 ?
Cu1 O1 2.3307(10) 2_655 ?
S1 O1 1.4475(10) . ?
S1 O2 1.4572(11) . ?
S1 O3 1.4611(11) . ?
S1 O4 1.5425(11) . ?
O1 Cu1 2.3307(10) 2_645 ?
O3 Cu1 1.9669(10) 1_455 ?
O4 H1 0.964(9) . ?

loop_
_geom_hbond_atom_site_label_D
_geom_hbond_atom_site_label_H
_geom_hbond_atom_site_label_A
_geom_hbond_distance_DH
_geom_hbond_distance_HA
_geom_hbond_distance_DA
_geom_hbond_angle_DHA
_geom_hbond_site_symmetry_A
O4 H1 S1 0.964(9) 2.822(11) 3.7668(12) 167(2) 2
O4 H1 O1 0.964(9) 1.673(11) 2.6233(16) 168(2) 2
